data_2107015
loop_
_publ_author_name
'Klepp, K.O.'
'Parthe, E.'

_publ_section_title
;
 La Ir Si with an ordered SrSi2 derivative structure
;
_journal_name_full 'Acta Crystallographica B (24,1968-38,1982)'
_journal_page_first 1541
_journal_page_last 1544
_journal_volume 38
_journal_year 1982
_chemical_formula_sum 'Ir La Si'
_chemical_name_systematic 'La Ir Si'
_space_group_IT_number 198
_symmetry_space_group_name_Hall 'P 2ac 2ab 3'
_symmetry_space_group_name_H-M 'P 21 3'
_cell_angle_alpha 90
_cell_angle_beta 90
_cell_angle_gamma 90
_cell_formula_units_Z 4
_cell_length_a 6.363
_cell_length_b 6.363
_cell_length_c 6.363
_cell_volume 257.624
_citation_journal_id_ASTM ACBCAR
_cod_data_source_file Klepp_ACBCAR_1982_1703.cif
_cod_data_source_block Ir1La1Si1
_cod_original_cell_volume 257.6237
_cod_original_formula_sum 'Ir1 La1 Si1'
_cod_database_code 2107015

loop_
_symmetry_equiv_pos_as_xyz
x,y,z
-x+1/2,-y,z+1/2
x+1/2,-y+1/2,-z
-x,y+1/2,-z+1/2
z,x,y
-z+1/2,-x,y+1/2
z+1/2,-x+1/2,-y
-z,x+1/2,-y+1/2
y,z,x
y+1/2,-z+1/2,-x
-y,z+1/2,-x+1/2
-y+1/2,-z,x+1/2

loop_
_atom_site_label
_atom_site_type_symbol
_atom_site_fract_x
_atom_site_fract_y
_atom_site_fract_z
_atom_site_occupancy
_atom_site_U_iso_or_equiv
La1 La+2 0.1325 0.1325 0.1325 1 0.0
Ir1 Ir+2 0.423 0.423 0.423 1 0.0
Si1 Si-4 0.839 0.839 0.839 1 0.0
